data_7126378
loop_
_publ_author_name
'Jacob, Samuel I.'
'Douair, Iskander'
'Wu, Guang'
'Maron, Laurent'
'M\'enard, Gabriel'

_publ_section_title
;
 A tetranuclear nickel cluster isolated in multiple high-valent states.
;
_journal_issue 59
_journal_name_full 'Chemical communications (Cambridge, England)'
_journal_page_first 8182
_journal_page_last 8185
_journal_paper_doi 10.1039/d0cc01699c
_journal_volume 56
_journal_year 2020
_chemical_formula_moiety 'C82 H60 N8 Ni4 O6, 6(C H2 Cl2), 4(B C24 F20)'
_chemical_formula_sum 'C184 H72 B4 Cl12 F80 N8 Ni4 O6'
_chemical_formula_weight 4714.04
_space_group_crystal_system monoclinic
_space_group_IT_number 13
_space_group_name_Hall '-P 2yac'
_space_group_name_H-M_alt 'P 1 2/n 1'
_symmetry_Int_Tables_number 13
_audit_creation_date 2019-12-12
_audit_creation_method
;
Olex2 1.2
(compiled 2018.04.03 svn.r3497 for OlexSys, GUI svn.r5486)
;
_audit_update_record
;
2020-01-15 deposited with the CCDC.	2020-04-07 downloaded from the CCDC.
;
_cell_angle_alpha 90
_cell_angle_beta 90.382(4)
_cell_angle_gamma 90
_cell_formula_units_Z 2
_cell_length_a 17.9020(12)
_cell_length_b 28.1020(16)
_cell_length_c 19.0679(11)
_cell_measurement_reflns_used 5846
_cell_measurement_temperature 99.96
_cell_measurement_theta_max 23.30
_cell_measurement_theta_min 2.28
_cell_volume 9592.5(10)
_computing_cell_refinement 'SAINT v8.34A (Bruker, 2013)'
_computing_data_reduction 'SAINT v8.34A (Bruker, 2013)'
_computing_molecular_graphics 'Olex2 (Dolomanov et al., 2009)'
_computing_publication_material 'Olex2 (Dolomanov et al., 2009)'
_computing_structure_refinement 'olex2.refine (Bourhis et al., 2015)'
_diffrn_ambient_temperature 99.96
_diffrn_measured_fraction_theta_full 0.9947
_diffrn_measured_fraction_theta_max 0.9947
_diffrn_measurement_device_type 'Bruker APEX-II CCD'
_diffrn_measurement_method '\f and \w scans'
_diffrn_radiation_type 'Mo K\a'
_diffrn_radiation_wavelength 0.71073
_diffrn_reflns_av_R_equivalents 0.1285
_diffrn_reflns_av_unetI/netI 0.1526
_diffrn_reflns_limit_h_max 21
_diffrn_reflns_limit_h_min -19
_diffrn_reflns_limit_k_max 32
_diffrn_reflns_limit_k_min -32
_diffrn_reflns_limit_l_max 21
_diffrn_reflns_limit_l_min -22
_diffrn_reflns_number 54230
_diffrn_reflns_theta_full 24.7813
_diffrn_reflns_theta_max 24.78
_diffrn_reflns_theta_min 0.72
_diffrn_standards_number 0
_exptl_absorpt_coefficient_mu 0.690
_exptl_absorpt_correction_T_max 0.7451
_exptl_absorpt_correction_T_min 0.4980
_exptl_absorpt_correction_type multi-scan
_exptl_crystal_colour 'dark green'
_exptl_crystal_colour_modifier dark
_exptl_crystal_colour_primary green
_exptl_crystal_density_diffrn 1.6319
_exptl_crystal_description plate
_exptl_crystal_F_000 4682.2420
_exptl_crystal_size_max 0.3
_exptl_crystal_size_mid 0.2
_exptl_crystal_size_min 0.1
_refine_diff_density_max 2.7736
_refine_diff_density_min -2.2013
_refine_diff_density_rms 0.2902
_refine_ls_d_res_high 0.8478
_refine_ls_d_res_low 28.1020
_refine_ls_goodness_of_fit_ref 1.2705
_refine_ls_hydrogen_treatment constr
_refine_ls_matrix_type full
_refine_ls_number_constraints 66
_refine_ls_number_parameters 1295
_refine_ls_number_reflns 16400
_refine_ls_number_restraints 0
_refine_ls_restrained_S_all 1.2705
_refine_ls_R_factor_all 0.2041
_refine_ls_R_factor_gt 0.1122
_refine_ls_shift/su_max 0.0006
_refine_ls_shift/su_mean 0.0000
_refine_ls_structure_factor_coef Fsqd
_refine_ls_weighting_details 'w=1/[\s^2^(Fo^2^)+(0.2P)^2^] where P=(Fo^2^+2Fc^2^)/3'
_refine_ls_weighting_scheme calc
_refine_ls_wR_factor_gt 0.3049
_refine_ls_wR_factor_ref 0.4050
_reflns_Friedel_coverage 0.0
_reflns_limit_h_max 15
_reflns_limit_h_min -21
_reflns_limit_k_max 32
_reflns_limit_k_min 0
_reflns_limit_l_max 22
_reflns_limit_l_min -14
_reflns_number_gt 8030
_reflns_number_total 16400
_reflns_threshold_expression I>=2u(I)
_cod_data_source_file d0cc01699c2.cif
_cod_data_source_block 335_Try6_0m_a
_cod_depositor_comments 'Adding full bibliography for 7126375--7126378.cif.'
_cod_original_sg_symbol_Hall '-P 2yc (x-z,y,z)'
_cod_database_code 7126378
_olex2_refinement_description
;
1. Fixed Uiso
 At 1.2 times of:
  All C(H) groups, All C(H,H) groups, All N(H) groups
 At 1.5 times of:
  All C(H,H,H) groups
2. Uiso/Uaniso restraints and constraints
Uanis(C028) = Uanis(C022)
3.a Ternary CH refined with riding coordinates:
 N3(H3), N4(H4)
3.b Secondary CH2 refined with riding coordinates:
 C04B(H04d,H04e), C101(H10a,H10b), C100(H10c,H10d)
3.c Aromatic/amide H refined with riding coordinates:
 C01Q(H01Q), C01T(H01T), C01Y(H01Y), C020(H020), C022(H022), C024(H024),
 C025(H025), C028(H028), C029(H029), C02H(H02H), C02R(H02R), C02S(H02S),
 C02Y(H02Y), C031(H031), C032(H032), C034(H034), C035(H035), C037(H037),
 C038(H038), C03G(H03G), C03J(H03J), C041(H041)
3.d Idealised Me refined as rotating group:
 C03X(H03a,H03b,H03c), C042(H04a,H04b,H04c)
;
_olex2_submission_special_instructions 'No special instructions were received'

loop_
_space_group_symop_id
_space_group_symop_operation_xyz
1 x,y,z
2 -x+1/2,y,-z+1/2
3 -x,-y,-z
4 x-1/2,-y,z-1/2

loop_
_atom_site_label
_atom_site_type_symbol
_atom_site_fract_x
_atom_site_fract_y
_atom_site_fract_z
_atom_site_U_iso_or_equiv
_atom_site_adp_type
_atom_site_occupancy
_atom_site_site_symmetry_order
_atom_site_refinement_flags_posn
_atom_site_refinement_flags_adp
_atom_site_refinement_flags_occupancy
Ni1 Ni 0.27272(8) 0.20441(5) 0.31727(7) 0.0197(4) Uani 1.000000 1 . . .
Ni2 Ni 0.32123(8) 0.29842(5) 0.22987(7) 0.0192(4) Uani 1.000000 1 . . .
Cl2 Cl 0.4063(3) 0.25988(19) 0.8963(3) 0.0821(15) Uiso 1.000000 1 . . .
Cl3 Cl 0.9044(3) 0.2374(2) 0.0857(3) 0.0979(18) Uiso 1.000000 1 . . .
Cl7 Cl 0.5201(3) 0.1928(2) 0.8574(3) 0.0994(18) Uiso 1.000000 1 . . .
Cl5 Cl 0.9457(3) 0.5592(2) 0.0285(3) 0.0979(18) Uiso 1.000000 1 . . .
Cl6 Cl 0.8632(4) 0.5832(2) 0.1541(3) 0.1017(19) Uiso 1.000000 1 . . .
Cl4 Cl 0.8606(4) 0.2948(2) -0.0365(4) 0.1039(19) Uiso 1.000000 1 . . .
F26 F 0.5755(4) 0.3264(2) 0.1819(4) 0.0376(19) Uani 1.000000 1 . . .
F20 F 0.4011(4) 0.1774(2) 0.4510(4) 0.0379(18) Uani 1.000000 1 . . .
F6 F 0.2938(5) 0.1726(2) 0.5638(4) 0.042(2) Uani 1.000000 1 . . .
F22 F 0.4366(4) 0.2244(2) 0.0920(4) 0.041(2) Uani 1.000000 1 . . .
F21 F 0.4489(4) 0.3191(2) 0.0935(4) 0.0391(19) Uani 1.000000 1 . . .
F16 F 0.4999(4) 0.1906(2) 0.6827(4) 0.0384(19) Uani 1.000000 1 . . .
F19 F 0.4116(4) 0.2717(2) 0.4368(4) 0.0412(19) Uani 1.000000 1 . . .
F34 F 0.7399(4) 0.4911(2) -0.0912(4) 0.0370(18) Uani 1.000000 1 . . .
F1 F 0.5604(4) 0.0431(3) 0.6143(4) 0.043(2) Uani 1.000000 1 . . .
F30 F 0.5459(4) 0.4769(2) 0.0718(4) 0.045(2) Uani 1.000000 1 . . .
F17 F 0.5016(5) 0.2835(2) 0.6695(4) 0.045(2) Uani 1.000000 1 . . .
O10 O 0.3599(4) 0.3401(2) 0.2950(4) 0.0206(18) Uani 1.000000 1 . . .
F27 F 0.5669(4) 0.3675(3) 0.3043(4) 0.0416(19) Uani 1.000000 1 . . .
F31 F 0.7090(4) 0.3517(3) 0.1009(4) 0.043(2) Uani 1.000000 1 . . .
O9 O 0.25 -0.0415(4) 0.25 0.027(3) Uani 1.000000 2 S T P
O8 O 0.25 0.5440(4) 0.25 0.026(3) Uani 1.000000 2 S T P
F25 F 0.6811(4) 0.3054(2) -0.0219(4) 0.0378(19) Uani 1.000000 1 . . .
F36 F 0.5688(4) 0.3563(3) -0.1072(4) 0.043(2) Uani 1.000000 1 . . .
F33 F 0.8614(4) 0.4586(3) -0.0194(4) 0.046(2) Uani 1.000000 1 . . .
F2 F 0.5775(4) 0.0076(3) 0.7404(4) 0.043(2) Uani 1.000000 1 . . .
F11 F 0.4229(5) 0.0703(2) 0.4254(4) 0.045(2) Uani 1.000000 1 . . .
F35 F 0.6061(4) 0.4545(3) -0.0707(4) 0.043(2) Uani 1.000000 1 . . .
F24 F 0.6708(4) 0.2126(3) -0.0183(4) 0.046(2) Uani 1.000000 1 . . .
F15 F 0.5993(4) 0.1393(3) 0.5803(4) 0.046(2) Uani 1.000000 1 . . .
F40 F 0.4165(4) 0.4275(2) 0.0658(4) 0.045(2) Uani 1.000000 1 . . .
F10 F 0.4061(5) 0.0203(2) 0.5490(4) 0.048(2) Uani 1.000000 1 . . .
F23 F 0.5477(4) 0.1696(2) 0.0393(4) 0.046(2) Uani 1.000000 1 . . .
F12 F 0.5290(5) 0.0559(3) 0.3328(4) 0.054(2) Uani 1.000000 1 . . .
F39 F 0.3138(5) 0.4435(3) -0.0320(5) 0.054(2) Uani 1.000000 1 . . .
O1 O 0.2026(4) 0.1629(2) 0.3510(4) 0.0225(18) Uani 1.000000 1 . . .
F5 F 0.3675(5) 0.1423(3) 0.6970(4) 0.048(2) Uani 1.000000 1 . . .
F7 F 0.1619(5) 0.1337(3) 0.5443(4) 0.046(2) Uani 1.000000 1 . . .
F28 F 0.5536(5) 0.4638(3) 0.3156(4) 0.045(2) Uani 1.000000 1 . . .
F18 F 0.4580(5) 0.3265(2) 0.5468(4) 0.050(2) Uani 1.000000 1 . . .
F32 F 0.8443(5) 0.3885(3) 0.0768(4) 0.050(2) Uani 1.000000 1 . . .
F29 F 0.5388(5) 0.5174(2) 0.1975(5) 0.054(2) Uani 1.000000 1 . . .
F8 F 0.1475(5) 0.0369(3) 0.5326(4) 0.045(2) Uani 1.000000 1 . . .
F3 F 0.4935(5) 0.0387(3) 0.8480(4) 0.056(2) Uani 1.000000 1 . . .
F37 F 0.4600(5) 0.3676(3) -0.2016(5) 0.056(2) Uani 1.000000 1 . . .
F14 F 0.7038(5) 0.1280(3) 0.4827(5) 0.060(2) Uani 1.000000 1 . . .
F13 F 0.6687(5) 0.0855(3) 0.3580(4) 0.060(2) Uani 1.000000 1 . . .
F9 F 0.2730(5) -0.0186(2) 0.5328(5) 0.060(3) Uani 1.000000 1 . . .
F38 F 0.3304(5) 0.4128(3) -0.1655(5) 0.061(3) Uani 1.000000 1 . . .
F4 F 0.3863(6) 0.1068(3) 0.8247(5) 0.062(3) Uani 1.000000 1 . . .
N3 N 0.3464(5) 0.2498(3) 0.2960(4) 0.016(2) Uani 1.000000 1 . . .
H3 H 0.3565(5) 0.2656(3) 0.3379(4) 0.019(2) Uiso 1.000000 1 R . .
N1 N 0.3441(5) 0.1574(3) 0.3002(5) 0.023(2) Uani 1.000000 1 . . .
N2 N 0.3005(5) 0.3452(3) 0.1630(5) 0.020(2) Uani 1.000000 1 . . .
N4 N 0.2976(5) 0.2540(3) 0.1599(4) 0.019(2) Uani 1.000000 1 . . .
H4 H 0.3422(5) 0.2381(3) 0.1516(4) 0.023(3) Uiso 1.000000 1 R . .
C102 C 0.3105(6) 0.5679(4) 0.2755(6) 0.023(3) Uani 1.000000 1 . . .
C01P C 0.2685(6) 0.0901(4) 0.3334(5) 0.019(2) Uani 1.000000 1 . . .
C01Q C 0.3105(6) 0.3910(4) 0.1705(6) 0.020(3) Uani 1.000000 1 . . .
H01Q H 0.2991(6) 0.4109(4) 0.1316(6) 0.024(3) Uiso 1.000000 1 R . .
C01R C 0.6639(6) 0.4358(4) -0.0316(6) 0.024(3) Uani 1.000000 1 . . .
C01S C 0.3631(6) 0.3864(4) 0.2941(6) 0.024(3) Uani 1.000000 1 . . .
C01T C 0.2638(7) 0.0398(4) 0.3351(6) 0.022(3) Uani 1.000000 1 . . .
H01T H 0.3058(7) 0.0217(4) 0.3208(6) 0.026(3) Uiso 1.000000 1 R . .
C01U C 0.2803(7) 0.2769(4) 0.0955(6) 0.023(3) Uani 1.000000 1 . . .
C01V C 0.3689(6) 0.5386(4) 0.2999(6) 0.021(3) Uani 1.000000 1 . . .
C01W C 0.2041(7) 0.1163(4) 0.3523(6) 0.023(3) Uani 1.000000 1 . . .
C01X C 0.25 0.6480(6) 0.25 0.029(4) Uani 1.000000 2 S T P
C01Y C 0.3898(6) 0.4103(4) 0.3527(7) 0.023(3) Uani 1.000000 1 . . .
H01Y H 0.4063(6) 0.3929(4) 0.3926(7) 0.028(3) Uiso 1.000000 1 R . .
C01Z C 0.3125(7) 0.6175(4) 0.2783(7) 0.029(3) Uani 1.000000 1 . . .
C020 C 0.3408(6) 0.4621(4) 0.2350(6) 0.023(3) Uani 1.000000 1 . . .
H020 H 0.3254(6) 0.4799(4) 0.1951(6) 0.028(3) Uiso 1.000000 1 R . .
C021 C 0.2739(7) 0.3259(4) 0.0990(6) 0.024(3) Uani 1.000000 1 . . .
C022 C 0.3925(7) 0.4587(4) 0.3528(6) 0.025(2) Uani 1.000000 1 . . .
H022 H 0.4125(7) 0.4743(4) 0.3930(6) 0.030(2) Uiso 1.000000 1 R . .
C023 C 0.2222(7) -0.0656(4) 0.3062(6) 0.027(3) Uani 1.000000 1 . . .
C024 C 0.3356(6) 0.1118(4) 0.3091(6) 0.022(3) Uani 1.000000 1 . . .
H024 H 0.3768(6) 0.0917(4) 0.2988(6) 0.026(3) Uiso 1.000000 1 R . .
C025 C 0.1386(7) 0.0928(4) 0.3766(6) 0.022(3) Uani 1.000000 1 . . .
H025 H 0.0969(7) 0.1111(4) 0.3913(6) 0.027(3) Uiso 1.000000 1 R . .
C026 C 0.1993(7) 0.0158(4) 0.3572(6) 0.024(3) Uani 1.000000 1 . . .
C027 C 0.4155(6) 0.2245(4) 0.2782(6) 0.019(3) Uani 1.000000 1 . . .
C028 C 0.1353(7) 0.0446(4) 0.3787(6) 0.025(2) Uani 1.000000 1 . . .
H028 H 0.0910(7) 0.0294(4) 0.3942(6) 0.030(2) Uiso 1.000000 1 R . .
C029 C 0.2510(6) 0.3514(4) 0.0405(6) 0.025(3) Uani 1.000000 1 . . .
H029 H 0.2468(6) 0.3850(4) 0.0432(6) 0.030(3) Uiso 1.000000 1 R . .
C02A C 0.6493(7) 0.3994(4) 0.0156(6) 0.029(3) Uani 1.000000 1 . . .
C02B C 0.3373(7) 0.4133(4) 0.2329(6) 0.024(3) Uani 1.000000 1 . . .
C02C C 0.3672(6) 0.4869(4) 0.2964(6) 0.024(3) Uani 1.000000 1 . . .
C02D C 0.2201(7) -0.1139(4) 0.3079(7) 0.032(3) Uani 1.000000 1 . . .
C02E C 0.4132(7) 0.1757(4) 0.2770(6) 0.024(3) Uani 1.000000 1 . . .
C02F C 0.6159(7) 0.2399(4) 0.0101(7) 0.033(3) Uani 1.000000 1 . . .
C02G C 0.5673(8) 0.3169(5) 0.0377(7) 0.037(3) Uani 1.000000 1 . . .
C02H C 0.4819(7) 0.2496(4) 0.2608(7) 0.031(3) Uani 1.000000 1 . . .
H02H H 0.4840(7) 0.2833(4) 0.2630(7) 0.038(4) Uiso 1.000000 1 R . .
C02I C 0.4263(8) 0.2020(4) 0.5065(6) 0.033(3) Uani 1.000000 1 . . .
C02J C 0.7148(8) 0.3863(4) 0.0507(7) 0.035(3) Uani 1.000000 1 . . .
C02K C 0.4520(8) 0.3831(5) -0.1356(9) 0.043(4) Uani 1.000000 1 . . .
C02L C 0.4985(7) 0.2446(5) 0.0645(7) 0.035(3) Uani 1.000000 1 . . .
C02M C 0.5058(8) 0.3768(5) -0.0868(8) 0.038(3) Uani 1.000000 1 . . .
C02N C 0.4990(7) 0.3911(4) -0.0163(7) 0.033(3) Uani 1.000000 1 . . .
C02O C 0.4479(7) 0.1780(4) 0.5681(7) 0.028(3) Uani 1.000000 1 . . .
C02P C 0.4310(8) 0.2515(4) 0.4996(7) 0.031(3) Uani 1.000000 1 . . .
C02Q C 0.6187(7) 0.2889(4) 0.0102(7) 0.032(3) Uani 1.000000 1 . . .
C02R C 0.2630(7) 0.2534(4) 0.0335(6) 0.029(3) Uani 1.000000 1 . . .
H02R H 0.2664(7) 0.2196(4) 0.0312(6) 0.035(4) Uiso 1.000000 1 R . .
C02S C 0.4760(7) 0.1508(4) 0.2557(7) 0.031(3) Uani 1.000000 1 . . .
H02S H 0.4746(7) 0.1171(4) 0.2541(7) 0.038(4) Uiso 1.000000 1 R . .
C02T C 0.4729(7) 0.2074(4) 0.6203(7) 0.032(3) Uani 1.000000 1 . . .
C02U C 0.1933(7) -0.0358(4) 0.3598(6) 0.027(3) Uani 1.000000 1 . . .
C02V C 0.7328(7) 0.4556(4) -0.0448(7) 0.029(3) Uani 1.000000 1 . . .
C02W C 0.5562(7) 0.3986(4) 0.1190(7) 0.032(3) Uani 1.000000 1 . . .
C02X C 0.5037(8) 0.1045(4) 0.5102(7) 0.036(3) Uani 1.000000 1 . . .
C02Y C 0.2412(7) 0.2787(4) -0.0246(6) 0.028(3) Uani 1.000000 1 . . .
H02Y H 0.2306(7) 0.2625(4) -0.0673(6) 0.033(3) Uiso 1.000000 1 R . .
C02Z C 0.5056(7) 0.2943(4) 0.0636(7) 0.034(3) Uani 1.000000 1 . . .
C030 C 0.5552(8) 0.2175(4) 0.0392(7) 0.036(3) Uani 1.000000 1 . . .
C031 C 0.4316(7) 0.5614(4) 0.3315(7) 0.030(3) Uani 1.000000 1 . . .
H031 H 0.4707(7) 0.5428(4) 0.3514(7) 0.036(4) Uiso 1.000000 1 R . .
C032 C 0.3767(7) 0.6375(4) 0.3072(7) 0.029(3) Uani 1.000000 1 . . .
H032 H 0.3806(7) 0.6712(4) 0.3094(7) 0.035(4) Uiso 1.000000 1 R . .
C033 C 0.5155(8) 0.0602(5) 0.6642(8) 0.037(3) Uani 1.000000 1 . . .
C034 C 0.5433(7) 0.2231(4) 0.2406(7) 0.030(3) Uani 1.000000 1 . . .
H034 H 0.5885(7) 0.2387(4) 0.2288(7) 0.036(4) Uiso 1.000000 1 R . .
C035 C 0.4358(7) 0.6100(4) 0.3332(8) 0.037(3) Uani 1.000000 1 . . .
H035 H 0.4789(7) 0.6252(4) 0.3522(8) 0.045(4) Uiso 1.000000 1 R . .
C036 C 0.3601(8) 0.0985(4) 0.5555(7) 0.038(3) Uani 1.000000 1 . . .
C037 C 0.2343(7) 0.3284(4) -0.0215(6) 0.030(3) Uani 1.000000 1 . . .
H037 H 0.2184(7) 0.3460(4) -0.0615(6) 0.036(4) Uiso 1.000000 1 R . .
C038 C 0.1862(7) -0.1343(4) 0.3659(7) 0.036(3) Uani 1.000000 1 . . .
H038 H 0.1851(7) -0.1679(4) 0.3702(7) 0.043(4) Uiso 1.000000 1 R . .
C039 C 0.5430(10) 0.0770(4) 0.3942(7) 0.040(4) Uani 1.000000 1 . . .
C03A C 0.5515(7) 0.4481(5) 0.1302(7) 0.037(3) Uani 1.000000 1 . . .
C03B C 0.4556(8) 0.2777(4) 0.5516(7) 0.038(3) Uani 1.000000 1 . . .
C03C C 0.7931(9) 0.4395(5) -0.0071(7) 0.040(4) Uani 1.000000 1 . . .
C03D C 0.4326(9) 0.4131(4) -0.0017(8) 0.041(4) Uani 1.000000 1 . . .
C03E C 0.5770(9) 0.1174(5) 0.5201(7) 0.040(4) Uani 1.000000 1 . . .
C03F C 0.4214(7) 0.1093(4) 0.7042(7) 0.035(3) Uani 1.000000 1 . . .
C03G C 0.1563(7) -0.0576(4) 0.4150(8) 0.036(3) Uani 1.000000 1 . . .
H03G H 0.1331(7) -0.0390(4) 0.4503(8) 0.043(4) Uiso 1.000000 1 R . .
C03H C 0.25 -0.1458(6) 0.25 0.041(5) Uani 1.000000 2 S T P
C03I C 0.3758(7) 0.4205(5) -0.0501(10) 0.047(4) Uani 1.000000 1 . . .
C03J C 0.5394(7) 0.1738(4) 0.2373(7) 0.031(3) Uani 1.000000 1 . . .
H03J H 0.5814(7) 0.1561(4) 0.2220(7) 0.038(4) Uiso 1.000000 1 R . .
C03K C 0.2924(9) 0.1242(5) 0.5542(8) 0.042(4) Uani 1.000000 1 . . .
C03L C 0.5259(7) 0.0414(4) 0.7293(7) 0.035(3) Uani 1.000000 1 . . .
C03M C 0.4637(8) 0.0965(4) 0.6471(7) 0.038(3) Uani 1.000000 1 . . .
C03N C 0.5637(7) 0.3746(4) 0.1820(7) 0.035(3) Uani 1.000000 1 . . .
C03P C 0.6336(8) 0.1138(5) 0.4707(9) 0.045(4) Uani 1.000000 1 . . .
C03Q C 0.7829(8) 0.4038(5) 0.0407(7) 0.039(3) Uani 1.000000 1 . . .
C03R C 0.5618(8) 0.3943(5) 0.2481(7) 0.038(3) Uani 1.000000 1 . . .
C03S C 0.4852(8) 0.0566(4) 0.7830(7) 0.035(3) Uani 1.000000 1 . . .
C03T C 0.2228(8) 0.1067(4) 0.5455(7) 0.038(3) Uani 1.000000 1 . . .
C03U C 0.6147(10) 0.0922(5) 0.4075(7) 0.044(4) Uani 1.000000 1 . . .
C03V C 0.5537(8) 0.4428(4) 0.2533(7) 0.036(3) Uani 1.000000 1 . . .
C03W C 0.4911(9) 0.0839(4) 0.4451(7) 0.041(4) Uani 1.000000 1 . . .
C03X C 0.1853(8) -0.1763(5) 0.2203(8) 0.045(4) Uani 1.000000 1 . . .
H03a H 0.147(3) -0.1554(5) 0.200(4) 0.067(6) Uiso 1.000000 1 GR . .
H03b H 0.2044(13) -0.198(2) 0.184(3) 0.067(6) Uiso 1.000000 1 GR . .
H03c H 0.164(3) -0.195(3) 0.2580(12) 0.067(6) Uiso 1.000000 1 GR . .
C03Y C 0.3852(9) 0.4065(5) -0.1169(9) 0.050(4) Uani 1.000000 1 . . .
C03Z C 0.5462(8) 0.4702(4) 0.1914(8) 0.042(4) Uani 1.000000 1 . . .
C040 C 0.4754(8) 0.2589(4) 0.6149(7) 0.035(3) Uani 1.000000 1 . . .
C041 C 0.1537(8) -0.1067(4) 0.4177(8) 0.039(3) Uani 1.000000 1 . . .
H041 H 0.1293(8) -0.1218(4) 0.4558(8) 0.047(4) Uiso 1.000000 1 R . .
C042 C 0.2223(8) 0.6797(4) 0.3131(8) 0.042(4) Uani 1.000000 1 . . .
H04a H 0.182(3) 0.701(2) 0.2970(13) 0.063(6) Uiso 1.000000 1 GR . .
H04b H 0.204(5) 0.6591(5) 0.351(2) 0.063(6) Uiso 1.000000 1 GR . .
H04c H 0.2640(15) 0.699(2) 0.331(3) 0.063(6) Uiso 1.000000 1 GR . .
C044 C 0.3490(10) 0.0496(5) 0.5464(8) 0.049(4) Uani 1.000000 1 . . .
C045 C 0.4316(8) 0.0917(5) 0.7715(8) 0.045(4) Uani 1.000000 1 . . .
C046 C 0.2134(9) 0.0558(5) 0.5379(7) 0.042(4) Uani 1.000000 1 . . .
C047 C 0.2788(11) 0.0294(5) 0.5392(9) 0.057(5) Uani 1.000000 1 . . .
B1 B 0.4436(9) 0.1177(5) 0.5700(8) 0.032(4) Uani 1.000000 1 . . .
B2 B 0.5681(9) 0.3769(5) 0.0384(8) 0.032(4) Uani 1.000000 1 . . .
C04B C 0.8678(12) 0.5514(8) 0.0788(11) 0.086(6) Uiso 1.000000 1 . . .
H04d H 0.8235(12) 0.5593(8) 0.0498(11) 0.103(7) Uiso 1.000000 1 R . .
H04e H 0.8643(12) 0.5172(8) 0.0910(11) 0.103(7) Uiso 1.000000 1 R . .
C101 C 0.4504(16) 0.2354(10) 0.8294(15) 0.134(10) Uiso 1.000000 1 . . .
H10a H 0.4135(16) 0.2193(10) 0.7986(15) 0.160(12) Uiso 1.000000 1 R . .
H10b H 0.4747(16) 0.2608(10) 0.8016(15) 0.160(12) Uiso 1.000000 1 R . .
C100 C 0.8395(19) 0.2506(12) 0.0249(18) 0.164(13) Uiso 1.000000 1 . . .
H10c H 0.8276(19) 0.2210(12) -0.0012(18) 0.197(15) Uiso 1.000000 1 R . .
H10d H 0.7935(19) 0.2603(12) 0.0496(18) 0.197(15) Uiso 1.000000 1 R . .

loop_
_atom_site_aniso_label
_atom_site_aniso_U_11
_atom_site_aniso_U_22
_atom_site_aniso_U_33
_atom_site_aniso_U_12
_atom_site_aniso_U_13
_atom_site_aniso_U_23
Ni1 0.0300(9) 0.0061(7) 0.0230(8) 0.0001(6) 0.0046(7) 0.0004(6)
Ni2 0.0289(9) 0.0063(7) 0.0222(8) -0.0004(6) 0.0026(6) 0.0009(6)
F26 0.065(5) 0.009(3) 0.039(4) 0.001(3) 0.008(4) 0.002(3)
F20 0.053(5) 0.022(4) 0.039(4) 0.003(3) -0.009(4) -0.004(3)
F6 0.070(6) 0.006(3) 0.049(5) 0.004(3) -0.006(4) 0.000(3)
F22 0.049(5) 0.021(4) 0.054(5) -0.002(3) 0.025(4) 0.005(3)
F21 0.046(5) 0.030(4) 0.042(5) 0.003(3) 0.021(4) 0.002(3)
F16 0.059(5) 0.022(4) 0.034(4) 0.004(3) -0.009(4) 0.001(3)
F19 0.056(5) 0.022(4) 0.046(5) 0.001(4) -0.009(4) 0.002(3)
F34 0.049(5) 0.025(4) 0.037(4) -0.003(3) 0.015(4) 0.010(3)
F1 0.056(5) 0.029(4) 0.043(5) 0.010(4) -0.007(4) -0.002(4)
F30 0.059(5) 0.015(4) 0.060(5) 0.009(3) 0.032(4) 0.015(3)
F17 0.069(6) 0.020(4) 0.046(5) -0.009(4) -0.010(4) -0.004(3)
O10 0.035(5) 0.003(4) 0.024(4) -0.002(3) 0.002(4) -0.003(3)
F27 0.047(5) 0.037(4) 0.041(5) 0.005(4) 0.000(4) 0.002(4)
F31 0.052(5) 0.032(4) 0.043(5) 0.001(4) 0.011(4) 0.015(4)
O9 0.042(7) 0.015(6) 0.023(6) -0.000000 0.005(5) 0.000000
O8 0.030(7) 0.008(5) 0.040(7) -0.000000 0.002(6) 0.000000
F25 0.035(4) 0.028(4) 0.051(5) 0.002(3) 0.025(4) 0.000(3)
F36 0.029(4) 0.052(5) 0.048(5) 0.016(4) 0.013(4) -0.001(4)
F33 0.036(5) 0.050(5) 0.053(5) -0.007(4) 0.013(4) 0.012(4)
F2 0.047(5) 0.034(4) 0.047(5) 0.011(4) -0.008(4) 0.007(4)
F11 0.069(6) 0.020(4) 0.045(5) 0.007(4) -0.027(4) -0.013(3)
F35 0.037(4) 0.035(4) 0.057(5) 0.001(4) 0.006(4) 0.016(4)
F24 0.051(5) 0.032(4) 0.055(5) 0.003(4) 0.025(4) -0.011(4)
F15 0.055(5) 0.039(5) 0.044(5) 0.001(4) -0.011(4) -0.011(4)
F40 0.049(5) 0.025(4) 0.062(6) 0.017(4) 0.034(4) 0.013(4)
F10 0.063(6) 0.011(4) 0.071(6) 0.010(4) -0.020(5) -0.004(4)
F23 0.058(5) 0.018(4) 0.062(5) 0.003(4) 0.022(4) -0.006(4)
F12 0.110(7) 0.021(4) 0.031(4) 0.015(4) -0.019(5) -0.007(3)
F39 0.047(5) 0.030(4) 0.085(7) 0.010(4) 0.025(5) 0.023(4)
O1 0.037(5) 0.004(4) 0.027(4) 0.001(3) 0.001(4) -0.004(3)
F5 0.058(5) 0.038(5) 0.049(5) 0.016(4) 0.004(4) 0.009(4)
F7 0.053(5) 0.035(4) 0.051(5) 0.007(4) 0.001(4) -0.000(4)
F28 0.058(5) 0.033(4) 0.044(5) 0.002(4) 0.008(4) -0.007(4)
F18 0.084(6) 0.007(3) 0.057(5) -0.004(4) -0.022(5) 0.001(3)
F32 0.049(5) 0.049(5) 0.053(5) 0.003(4) -0.003(4) 0.007(4)
F29 0.072(6) 0.016(4) 0.076(6) 0.003(4) 0.031(5) -0.002(4)
F8 0.045(5) 0.036(4) 0.053(5) -0.007(4) 0.004(4) -0.005(4)
F3 0.084(7) 0.048(5) 0.037(5) 0.014(5) -0.003(5) 0.009(4)
F37 0.045(5) 0.071(6) 0.052(6) 0.006(5) 0.007(4) 0.003(5)
F14 0.055(6) 0.071(6) 0.053(6) -0.007(5) 0.005(5) -0.005(5)
F13 0.083(7) 0.053(5) 0.043(5) 0.009(5) 0.016(5) -0.007(4)
F9 0.094(7) 0.012(4) 0.074(6) -0.007(4) -0.020(5) -0.003(4)
F38 0.040(5) 0.064(6) 0.079(7) 0.010(5) -0.003(5) 0.022(5)
F4 0.085(7) 0.052(5) 0.049(5) 0.022(5) 0.012(5) 0.011(4)
N3 0.024(5) 0.014(5) 0.008(4) -0.004(4) 0.004(4) -0.000(4)
N1 0.031(6) 0.006(5) 0.030(6) 0.001(4) -0.007(5) 0.003(4)
N2 0.037(6) 0.006(5) 0.017(5) -0.003(4) 0.009(4) -0.004(4)
N4 0.030(6) 0.015(5) 0.013(5) 0.006(4) 0.006(4) -0.005(4)
C102 0.016(6) 0.023(6) 0.031(7) -0.004(5) 0.004(5) -0.004(5)
C01P 0.028(7) 0.012(6) 0.015(6) 0.003(5) -0.005(5) 0.003(4)
C01Q 0.024(6) 0.018(6) 0.018(6) 0.003(5) 0.002(5) 0.006(5)
C01R 0.019(7) 0.023(6) 0.031(7) 0.004(5) 0.015(6) 0.008(5)
C01S 0.017(6) 0.027(7) 0.030(7) -0.001(5) 0.007(5) -0.005(5)
C01T 0.035(7) 0.009(5) 0.021(6) 0.008(5) -0.002(5) -0.003(5)
C01U 0.032(7) 0.023(6) 0.014(6) -0.000(5) 0.013(5) 0.008(5)
C01V 0.023(7) 0.013(6) 0.029(7) 0.002(5) 0.008(5) -0.002(5)
C01W 0.037(7) 0.019(6) 0.012(6) -0.004(5) 0.002(5) -0.006(5)
C01X 0.032(10) 0.028(10) 0.028(10) -0.000000 0.015(8) 0.000000
C01Y 0.018(6) 0.012(6) 0.040(7) 0.000(5) -0.006(5) -0.004(5)
C01Z 0.038(8) 0.012(6) 0.037(8) -0.000(5) 0.014(6) -0.005(5)
C020 0.031(7) 0.005(5) 0.034(7) -0.001(5) 0.014(6) 0.002(5)
C021 0.029(7) 0.019(6) 0.024(7) -0.001(5) 0.009(5) 0.007(5)
C022 0.033(5) 0.012(4) 0.031(5) 0.001(4) 0.004(4) -0.012(4)
C023 0.042(8) 0.022(6) 0.016(6) -0.003(6) -0.006(6) 0.007(5)
C024 0.019(6) 0.023(7) 0.024(6) 0.002(5) -0.011(5) -0.003(5)
C025 0.033(7) 0.010(6) 0.024(6) 0.001(5) -0.002(5) 0.007(5)
C026 0.029(7) 0.013(6) 0.031(7) 0.006(5) 0.008(6) -0.003(5)
C027 0.008(6) 0.029(7) 0.021(6) 0.001(5) 0.006(5) 0.003(5)
C028 0.033(5) 0.012(4) 0.031(5) 0.001(4) 0.004(4) -0.012(4)
C029 0.022(7) 0.025(7) 0.027(7) 0.005(5) 0.008(5) 0.004(5)
C02A 0.036(8) 0.023(7) 0.027(7) 0.015(6) 0.012(6) 0.000(5)
C02B 0.030(7) 0.015(6) 0.026(7) 0.000(5) 0.006(5) -0.001(5)
C02C 0.022(7) 0.020(6) 0.029(7) -0.003(5) -0.000(5) -0.001(5)
C02D 0.043(8) 0.010(6) 0.043(8) 0.005(5) -0.001(7) 0.008(5)
C02E 0.036(8) 0.014(6) 0.022(6) 0.004(5) 0.000(6) 0.002(5)
C02F 0.031(8) 0.029(7) 0.040(8) 0.008(6) 0.013(6) -0.014(6)
C02G 0.055(9) 0.035(8) 0.022(7) 0.005(7) 0.026(7) 0.009(6)
C02H 0.030(7) 0.009(6) 0.055(9) -0.007(5) 0.009(6) 0.004(6)
C02I 0.053(9) 0.021(6) 0.026(7) -0.002(6) -0.016(6) -0.009(6)
C02J 0.044(9) 0.029(7) 0.031(7) 0.005(6) 0.013(7) 0.009(6)
C02K 0.035(9) 0.028(8) 0.066(11) 0.008(6) 0.020(8) 0.008(7)
C02L 0.029(8) 0.029(7) 0.049(9) -0.004(6) 0.013(7) 0.012(6)
C02M 0.033(8) 0.025(7) 0.056(10) -0.007(6) 0.009(7) 0.013(7)
C02N 0.026(7) 0.022(7) 0.049(9) -0.000(6) 0.014(6) 0.012(6)
C02O 0.033(7) 0.011(6) 0.039(8) 0.005(5) -0.009(6) -0.002(5)
C02P 0.045(8) 0.020(7) 0.030(7) -0.001(6) -0.013(6) 0.003(6)
C02Q 0.037(8) 0.031(7) 0.030(7) 0.005(6) 0.015(6) 0.010(6)
C02R 0.052(9) 0.014(6) 0.022(7) -0.009(6) 0.004(6) -0.002(5)
C02S 0.040(8) 0.021(7) 0.033(7) 0.001(6) 0.008(6) 0.003(5)
C02T 0.038(8) 0.020(7) 0.040(8) 0.003(6) -0.012(6) -0.002(6)
C02U 0.038(8) 0.015(6) 0.029(7) -0.003(5) -0.002(6) -0.002(5)
C02V 0.034(8) 0.015(6) 0.039(8) 0.004(5) 0.011(6) 0.004(5)
C02W 0.032(7) 0.015(6) 0.049(8) 0.007(5) 0.013(6) 0.013(6)
C02X 0.057(10) 0.009(6) 0.041(8) 0.004(6) -0.011(7) 0.003(5)
C02Y 0.040(8) 0.024(6) 0.020(6) -0.002(6) 0.000(6) -0.007(5)
C02Z 0.038(8) 0.018(6) 0.045(8) 0.011(6) 0.018(7) 0.004(6)
C030 0.059(10) 0.016(6) 0.033(8) 0.002(6) 0.029(7) 0.004(5)
C031 0.027(7) 0.017(6) 0.046(8) -0.005(5) 0.007(6) -0.004(6)
C032 0.036(8) 0.014(6) 0.038(8) 0.001(6) 0.000(6) -0.006(5)
C033 0.034(8) 0.033(8) 0.044(9) 0.005(6) -0.001(7) -0.002(6)
C034 0.024(7) 0.025(7) 0.041(8) 0.002(6) 0.009(6) 0.010(6)
C035 0.026(7) 0.025(7) 0.061(10) 0.004(6) 0.008(7) -0.006(6)
C036 0.056(10) 0.019(7) 0.041(8) 0.007(6) -0.002(7) 0.006(6)
C037 0.044(8) 0.022(7) 0.025(7) 0.004(6) -0.003(6) 0.014(5)
C038 0.045(8) 0.013(6) 0.050(9) -0.004(6) 0.004(7) 0.011(6)
C039 0.078(12) 0.024(7) 0.019(7) 0.006(7) -0.024(8) 0.004(6)
C03A 0.030(8) 0.030(7) 0.051(9) 0.009(6) 0.028(7) 0.015(7)
C03B 0.058(10) 0.013(6) 0.045(9) 0.002(6) -0.001(7) 0.003(6)
C03C 0.055(10) 0.029(7) 0.037(8) -0.015(7) 0.004(7) 0.001(6)
C03D 0.056(10) 0.021(7) 0.047(9) -0.010(7) 0.033(8) 0.010(6)
C03E 0.054(10) 0.032(8) 0.035(8) 0.016(7) 0.002(7) -0.004(6)
C03F 0.029(7) 0.025(7) 0.050(9) 0.009(6) 0.001(7) -0.003(6)
C03G 0.039(8) 0.015(6) 0.054(9) -0.001(6) 0.007(7) 0.005(6)
C03H 0.086(16) 0.006(8) 0.030(10) -0.000000 -0.007(10) 0.000000
C03I 0.020(8) 0.035(8) 0.087(13) 0.006(6) 0.014(8) 0.028(8)
C03J 0.038(8) 0.019(7) 0.038(8) 0.007(6) 0.004(6) 0.014(6)
C03K 0.052(10) 0.023(7) 0.050(9) 0.001(7) -0.010(8) 0.005(6)
C03L 0.035(8) 0.020(7) 0.050(9) 0.002(6) 0.001(7) 0.005(6)
C03M 0.048(9) 0.019(7) 0.047(9) 0.000(6) -0.004(7) -0.002(6)
C03N 0.039(8) 0.019(7) 0.047(9) -0.002(6) 0.021(7) 0.001(6)
C03P 0.043(9) 0.027(8) 0.063(11) -0.002(7) 0.002(8) 0.002(7)
C03Q 0.030(8) 0.045(9) 0.041(8) 0.011(7) 0.012(7) 0.002(7)
C03R 0.038(8) 0.032(8) 0.044(9) -0.005(6) 0.019(7) 0.004(7)
C03S 0.047(9) 0.027(7) 0.030(7) 0.004(6) 0.006(7) 0.006(6)
C03T 0.052(10) 0.022(7) 0.041(8) 0.009(7) 0.006(7) 0.002(6)
C03U 0.078(12) 0.026(7) 0.028(8) 0.014(8) 0.015(8) 0.002(6)
C03V 0.044(8) 0.025(7) 0.039(8) 0.005(6) 0.027(7) -0.012(6)
C03W 0.083(12) 0.010(6) 0.029(8) 0.013(7) -0.028(8) -0.001(5)
C03X 0.059(10) 0.030(8) 0.045(9) -0.003(7) 0.004(8) -0.001(7)
C03Y 0.048(10) 0.035(8) 0.067(12) -0.009(7) 0.010(9) 0.013(8)
C03Z 0.057(10) 0.018(7) 0.052(10) -0.000(6) 0.015(8) -0.003(6)
C040 0.050(9) 0.029(7) 0.025(7) -0.006(6) -0.014(6) -0.006(6)
C041 0.049(9) 0.023(7) 0.044(9) -0.008(6) 0.000(7) 0.010(6)
C042 0.046(9) 0.021(7) 0.058(10) -0.000(6) 0.011(7) -0.017(7)
C044 0.075(12) 0.020(7) 0.052(10) 0.008(8) -0.022(9) -0.008(7)
C045 0.048(9) 0.051(9) 0.037(9) 0.013(8) 0.005(7) 0.007(7)
C046 0.062(11) 0.024(7) 0.039(8) 0.003(7) -0.001(7) -0.002(6)
C047 0.091(14) 0.019(8) 0.060(11) 0.009(8) -0.031(10) -0.007(7)
B1 0.046(10) 0.017(7) 0.032(8) 0.010(7) -0.001(7) -0.009(6)
B2 0.041(9) 0.019(7) 0.036(9) 0.007(7) 0.009(7) 0.008(6)

loop_
_atom_type_symbol
_atom_type_scat_dispersion_real
_atom_type_scat_dispersion_imag
_atom_type_scat_Cromer_Mann_a1
_atom_type_scat_Cromer_Mann_a2
_atom_type_scat_Cromer_Mann_a3
_atom_type_scat_Cromer_Mann_a4
_atom_type_scat_Cromer_Mann_b1
_atom_type_scat_Cromer_Mann_b2
_atom_type_scat_Cromer_Mann_b3
_atom_type_scat_Cromer_Mann_b4
_atom_type_scat_Cromer_Mann_c
_atom_type_scat_source
_atom_type_scat_dispersion_source
Ni 0.35663 1.12491 12.83760 7.29200 4.44380 2.38000 3.87850 0.25650 12.17630 66.34210 1.03410005569 'International Tables Volume C Table 6.1.1.4 (pp. 500-502)' 'Henke, Gullikson and Davis, At. Data and Nucl. Data Tables, 1993, 54, 2'
C 0.00347 0.00161 2.31000 1.02000 1.58860 0.86500 20.84390 10.20750 0.56870 51.65120 0.215599998832 'International Tables Volume C Table 6.1.1.4 (pp. 500-502)' 'Henke, Gullikson and Davis, At. Data and Nucl. Data Tables, 1993, 54, 2'
B 0.00141 0.00067 2.05450 1.33260 1.09790 0.70680 23.21850 1.02100 60.34980 0.14030 -0.193200007081 'International Tables Volume C Table 6.1.1.4 (pp. 500-502)' 'Henke, Gullikson and Davis, At. Data and Nucl. Data Tables, 1993, 54, 2'
Cl 0.14873 0.16029 11.46040 7.19640 6.25560 1.64550 0.01040 1.16620 18.51940 47.77840 -9.55739974976 'International Tables Volume C Table 6.1.1.4 (pp. 500-502)' 'Henke, Gullikson and Davis, At. Data and Nucl. Data Tables, 1993, 54, 2'
H 0.00000 0.00000 0.49300 0.32291 0.14019 0.04081 10.51090 26.12570 3.14236 57.79970 0.0030380000826 'International Tables Volume C Table 6.1.1.4 (pp. 500-502)' 'Henke, Gullikson and Davis, At. Data and Nucl. Data Tables, 1993, 54, 2'
F 0.01794 0.01033 3.53920 2.64120 1.51700 1.02430 10.28250 4.29440 0.26150 26.14760 0.277599990368 'International Tables Volume C Table 6.1.1.4 (pp. 500-502)' 'Henke, Gullikson and Davis, At. Data and Nucl. Data Tables, 1993, 54, 2'
O 0.01158 0.00611 3.04850 2.28680 1.54630 0.86700 13.27710 5.70110 0.32390 32.90890 0.250800013542 'International Tables Volume C Table 6.1.1.4 (pp. 500-502)' 'Henke, Gullikson and Davis, At. Data and Nucl. Data Tables, 1993, 54, 2'
N 0.00653 0.00323 12.21260 3.13220 2.01250 1.16630 0.00570 9.89330 28.99750 0.58260 -11.5290002823 'International Tables Volume C Table 6.1.1.4 (pp. 500-502)' 'Henke, Gullikson and Davis, At. Data and Nucl. Data Tables, 1993, 54, 2'

loop_
_geom_angle_atom_site_label_1
_geom_angle_atom_site_label_2
_geom_angle_atom_site_label_3
_geom_angle
_geom_angle_site_symmetry_1
_geom_angle_site_symmetry_3
_geom_angle_publ_flag
N3 Ni1 O1 171.8(4) . . ?
N1 Ni1 O1 94.8(4) . . ?
N1 Ni1 N3 87.7(4) . . ?
N4 Ni1 O1 86.0(3) 2 . ?
N4 Ni1 N3 91.0(4) 2 . ?
N4 Ni1 N1 176.5(4) 2 . ?
N3 Ni2 O10 85.6(3) . . ?
N2 Ni2 O10 94.8(3) . . ?
N2 Ni2 N3 177.4(4) . . ?
N4 Ni2 O10 170.9(4) . . ?
N4 Ni2 N3 92.6(4) . . ?
N4 Ni2 N2 86.6(4) . . ?
C01S O10 Ni2 130.1(8) . . ?
C023 O9 C023 120.5(12) . 2 ?
C102 O8 C102 120.9(12) . 2 ?
C01W O1 Ni1 128.9(7) . . ?
Ni2 N3 Ni1 117.6(5) . . ?
H3 N3 Ni1 105.7(3) . . ?
H3 N3 Ni2 105.7(3) . . ?
C027 N3 Ni1 108.3(6) . . ?
C027 N3 Ni2 112.9(6) . . ?
C027 N3 H3 105.7(6) . . ?
C024 N1 Ni1 126.4(8) . . ?
C02E N1 Ni1 113.5(7) . . ?
C02E N1 C024 120.1(10) . . ?
C01Q N2 Ni2 126.3(8) . . ?
C021 N2 Ni2 112.5(7) . . ?
C021 N2 C01Q 121.1(9) . . ?
Ni2 N4 Ni1 117.8(4) . 2 ?
H4 N4 Ni1 104.6(3) . 2 ?
H4 N4 Ni2 104.6(3) . . ?
C01U N4 Ni1 112.5(7) . 2 ?
C01U N4 Ni2 111.2(7) . . ?
C01U N4 H4 104.6(6) . . ?
C01V C102 O8 114.6(10) . 2 ?
C01Z C102 O8 121.8(11) . 2 ?
C01Z C102 C01V 123.6(11) . . ?
C01W C01P C01T 117.6(10) . . ?
C024 C01P C01T 119.0(10) . . ?
C024 C01P C01W 123.4(10) . . ?
H01Q C01Q N2 117.7(6) . . ?
C02B C01Q N2 124.7(10) . . ?
C02B C01Q H01Q 117.7(6) . . ?
C02A C01R F35 119.3(10) . . ?
C02V C01R F35 114.7(10) . . ?
C02V C01R C02A 126.0(12) . . ?
C01Y C01S O10 119.2(11) . . ?
C02B C01S O10 120.9(10) . . ?
C02B C01S C01Y 119.9(10) . . ?
H01T C01T C01P 118.8(7) . . ?
C026 C01T C01P 122.4(10) . . ?
C026 C01T H01T 118.8(6) . . ?
C021 C01U N4 115.2(10) . . ?
C02R C01U N4 124.6(10) . . ?
C02R C01U C021 119.8(11) . . ?
C02C C01V C102 123.7(11) . . ?
C031 C01V C102 117.3(10) . . ?
C031 C01V C02C 119.0(11) . . ?
C01P C01W O1 122.1(10) . . ?
C025 C01W O1 116.9(10) . . ?
C025 C01W C01P 121.0(10) . . ?
C01Z C01X C01Z 110.8(14) . 2 ?
C042 C01X C01Z 106.5(7) . . ?
C042 C01X C01Z 110.9(7) . 2 ?
C042 C01X C01Z 106.5(7) 2 2 ?
C042 C01X C01Z 110.9(7) 2 . ?
C042 C01X C042 111.4(15) . 2 ?
H01Y C01Y C01S 120.1(7) . . ?
C022 C01Y C01S 119.8(12) . . ?
C022 C01Y H01Y 120.1(7) . . ?
C01X C01Z C102 122.4(12) 2 . ?
C032 C01Z C102 116.0(11) . . ?
C032 C01Z C01X 121.6(11) . 2 ?
C02B C020 H020 119.3(7) . . ?
C02C C020 H020 119.3(6) . . ?
C02C C020 C02B 121.5(11) . . ?
C01U C021 N2 113.3(10) . . ?
C029 C021 N2 126.3(10) . . ?
C029 C021 C01U 120.0(11) . . ?
H022 C022 C01Y 118.3(7) . . ?
C02C C022 C01Y 123.3(11) . . ?
C02C C022 H022 118.3(6) . . ?
C02D C023 O9 121.7(11) . 2 ?
C02U C023 O9 114.1(10) . 2 ?
C02U C023 C02D 124.1(11) . . ?
C01P C024 N1 124.2(11) . . ?
H024 C024 N1 117.9(7) . . ?
H024 C024 C01P 117.9(6) . . ?
H025 C025 C01W 119.8(6) . . ?
C028 C025 C01W 120.5(11) . . ?
C028 C025 H025 119.8(7) . . ?
C028 C026 C01T 117.7(10) . . ?
C02U C026 C01T 123.4(10) . . ?
C02U C026 C028 118.9(11) . . ?
C02E C027 N3 117.6(9) . . ?
C02H C027 N3 121.3(10) . . ?
C02H C027 C02E 121.0(10) . . ?
C026 C028 C025 120.7(11) . . ?
H028 C028 C025 119.7(7) . . ?
H028 C028 C026 119.7(6) . . ?
H029 C029 C021 119.7(7) . . ?
C037 C029 C021 120.7(11) . . ?
C037 C029 H029 119.7(7) . . ?
C02J C02A C01R 110.2(12) . . ?
B2 C02A C01R 128.6(11) . . ?
B2 C02A C02J 120.8(11) . . ?
C01S C02B C01Q 122.8(10) . . ?
C020 C02B C01Q 118.6(11) . . ?
C020 C02B C01S 118.6(11) . . ?
C020 C02C C01V 121.8(11) . . ?
C022 C02C C01V 121.4(10) . . ?
C022 C02C C020 116.8(10) . . ?
C038 C02D C023 116.3(12) . . ?
C03H C02D C023 124.2(11) 2 . ?
C03H C02D C038 119.5(10) 2 . ?
C027 C02E N1 112.6(10) . . ?
C02S C02E N1 128.4(10) . . ?
C02S C02E C027 119.0(11) . . ?
C02Q C02F F24 122.5(11) . . ?
C030 C02F F24 118.5(11) . . ?
C030 C02F C02Q 119.0(11) . . ?
C02Z C02G C02Q 115.6(12) . . ?
B2 C02G C02Q 126.3(12) . . ?
B2 C02G C02Z 117.9(11) . . ?
H02H C02H C027 121.2(7) . . ?
C034 C02H C027 117.7(10) . . ?
C034 C02H H02H 121.2(7) . . ?
C02O C02I F20 120.2(10) . . ?
C02P C02I F20 117.3(11) . . ?
C02P C02I C02O 122.5(11) . . ?
C02A C02J F31 117.1(12) . . ?
C03Q C02J F31 115.9(12) . . ?
C03Q C02J C02A 127.0(12) . . ?
C02M C02K F37 121.7(12) . . ?
C03Y C02K F37 119.0(15) . . ?
C03Y C02K C02M 119.3(15) . . ?
C02Z C02L F22 119.8(11) . . ?
C030 C02L F22 121.1(11) . . ?
C030 C02L C02Z 119.0(11) . . ?
C02K C02M F36 117.3(13) . . ?
C02N C02M F36 118.9(13) . . ?
C02N C02M C02K 123.7(13) . . ?
C03D C02N C02M 113.8(13) . . ?
B2 C02N C02M 117.4(11) . . ?
B2 C02N C03D 128.6(13) . . ?
C02T C02O C02I 114.0(10) . . ?
B1 C02O C02I 118.9(10) . . ?
B1 C02O C02T 127.1(11) . . ?
C02I C02P F19 118.6(11) . . ?
C03B C02P F19 120.9(11) . . ?
C03B C02P C02I 120.5(12) . . ?
C02F C02Q F25 111.7(10) . . ?
C02G C02Q F25 123.5(11) . . ?
C02G C02Q C02F 124.8(12) . . ?
H02R C02R C01U 120.0(7) . . ?
C02Y C02R C01U 120.1(11) . . ?
C02Y C02R H02R 120.0(7) . . ?
H02S C02S C02E 119.4(7) . . ?
C03J C02S C02E 121.1(11) . . ?
C03J C02S H02S 119.4(7) . . ?
C02O C02T F16 122.5(10) . . ?
C040 C02T F16 113.4(10) . . ?
C040 C02T C02O 124.2(11) . . ?
C026 C02U C023 122.4(11) . . ?
C03G C02U C023 117.6(10) . . ?
C03G C02U C026 120.0(11) . . ?
C01R C02V F34 120.7(11) . . ?
C03C C02V F34 120.8(11) . . ?
C03C C02V C01R 118.4(11) . . ?
C03N C02W C03A 110.9(12) . . ?
B2 C02W C03A 120.5(11) . . ?
B2 C02W C03N 127.5(10) . . ?
C03W C02X C03E 112.5(14) . . ?
B1 C02X C03E 118.9(12) . . ?
B1 C02X C03W 128.5(14) . . ?
H02Y C02Y C02R 119.7(7) . . ?
C037 C02Y C02R 120.5(11) . . ?
C037 C02Y H02Y 119.7(7) . . ?
C02G C02Z F21 121.4(11) . . ?
C02L C02Z F21 115.8(11) . . ?
C02L C02Z C02G 122.6(11) . . ?
C02F C030 F23 122.3(11) . . ?
C02L C030 F23 118.8(11) . . ?
C02L C030 C02F 118.7(11) . . ?
H031 C031 C01V 119.9(7) . . ?
C035 C031 C01V 120.1(12) . . ?
C035 C031 H031 119.9(8) . . ?
H032 C032 C01Z 118.6(7) . . ?
C035 C032 C01Z 122.7(11) . . ?
C035 C032 H032 118.6(7) . . ?
C03L C033 F1 115.5(12) . . ?
C03M C033 F1 119.4(12) . . ?
C03M C033 C03L 125.1(13) . . ?
H034 C034 C02H 119.7(7) . . ?
C03J C034 C02H 120.6(11) . . ?
C03J C034 H034 119.7(8) . . ?
C032 C035 C031 120.1(13) . . ?
H035 C035 C031 119.9(8) . . ?
H035 C035 C032 119.9(7) . . ?
C044 C036 C03K 112.2(13) . . ?
B1 C036 C03K 128.9(11) . . ?
B1 C036 C044 118.7(13) . . ?
C02Y C037 C029 118.9(11) . . ?
H037 C037 C029 120.6(7) . . ?
H037 C037 C02Y 120.6(7) . . ?
H038 C038 C02D 119.2(7) . . ?
C041 C038 C02D 121.6(11) . . ?
C041 C038 H038 119.2(7) . . ?
C03U C039 F12 118.0(14) . . ?
C03W C039 F12 124.3(14) . . ?
C03W C039 C03U 117.7(12) . . ?
C02W C03A F30 117.6(12) . . ?
C03Z C03A F30 115.4(11) . . ?
C03Z C03A C02W 126.8(12) . . ?
C02P C03B F18 121.3(12) . . ?
C040 C03B F18 116.0(12) . . ?
C040 C03B C02P 122.6(12) . . ?
C02V C03C F33 119.2(11) . . ?
C03Q C03C F33 122.0(13) . . ?
C03Q C03C C02V 118.8(13) . . ?
C02N C03D F40 120.5(14) . . ?
C03I C03D F40 114.9(13) . . ?
C03I C03D C02N 124.5(14) . . ?
C02X C03E F15 120.7(12) . . ?
C03P C03E F15 113.1(13) . . ?
C03P C03E C02X 126.0(14) . . ?
C03M C03F F5 119.8(12) . . ?
C045 C03F F5 115.5(12) . . ?
C045 C03F C03M 124.7(12) . . ?
H03G C03G C02U 120.5(7) . . ?
C041 C03G C02U 118.9(13) . . ?
C041 C03G H03G 120.5(8) . . ?
C02D C03H C02D 107.8(13) . 2 ?
C03X C03H C02D 109.0(7) 2 . ?
C03X C03H C02D 109.1(7) 2 2 ?
C03X C03H C02D 109.0(7) . 2 ?
C03X C03H C02D 109.1(7) . . ?
C03X C03H C03X 112.7(15) 2 . ?
C03D C03I F39 120.6(16) . . ?
C03Y C03I F39 119.8(15) . . ?
C03Y C03I C03D 119.5(14) . . ?
C034 C03J C02S 120.5(12) . . ?
H03J C03J C02S 119.8(7) . . ?
H03J C03J C034 119.8(8) . . ?
C036 C03K F6 119.3(12) . . ?
C03T C03K F6 113.2(12) . . ?
C03T C03K C036 127.5(12) . . ?
C033 C03L F2 120.5(12) . . ?
C03S C03L F2 119.1(12) . . ?
C03S C03L C033 120.4(12) . . ?
C03F C03M C033 111.6(12) . . ?
B1 C03M C033 127.8(12) . . ?
B1 C03M C03F 120.1(12) . . ?
C02W C03N F26 119.7(11) . . ?
C03R C03N F26 113.8(11) . . ?
C03R C03N C02W 126.5(12) . . ?
C03E C03P F14 123.5(14) . . ?
C03U C03P F14 120.1(14) . . ?
C03U C03P C03E 116.4(14) . . ?
C02J C03Q F32 123.2(12) . . ?
C03C C03Q F32 117.1(13) . . ?
C03C C03Q C02J 119.6(13) . . ?
C03N C03R F27 121.0(12) . . ?
C03V C03R F27 121.1(13) . . ?
C03V C03R C03N 118.0(13) . . ?
C03L C03S F3 122.2(12) . . ?
C045 C03S F3 118.7(12) . . ?
C045 C03S C03L 119.1(13) . . ?
C03K C03T F7 123.4(12) . . ?
C046 C03T F7 117.9(13) . . ?
C046 C03T C03K 118.7(13) . . ?
C039 C03U F13 119.5(13) . . ?
C03P C03U F13 119.3(15) . . ?
C03P C03U C039 121.1(13) . . ?
C03R C03V F28 120.5(12) . . ?
C03Z C03V F28 120.3(11) . . ?
C03Z C03V C03R 119.2(12) . . ?
C02X C03W F11 121.0(14) . . ?
C039 C03W F11 112.8(12) . . ?
C039 C03W C02X 126.1(15) . . ?
H03a C03X C03H 109.5 . . ?
H03b C03X C03H 109.5 . . ?
H03b C03X H03a 109.5 . . ?
H03c C03X C03H 109.5 . . ?
H03c C03X H03a 109.5 . . ?
H03c C03X H03b 109.5 . . ?
C02K C03Y F38 119.9(15) . . ?
C03I C03Y F38 120.9(14) . . ?
C03I C03Y C02K 119.1(16) . . ?
C03A C03Z F29 123.3(13) . . ?
C03V C03Z F29 118.3(12) . . ?
C03V C03Z C03A 118.2(12) . . ?
C02T C040 F17 118.2(11) . . ?
C03B C040 F17 125.4(12) . . ?
C03B C040 C02T 116.2(11) . . ?
C03G C041 C038 121.2(13) . . ?
H041 C041 C038 119.4(7) . . ?
H041 C041 C03G 119.4(9) . . ?
H04a C042 C01X 109.5 . 2 ?
H04b C042 C01X 109.5 . 2 ?
H04b C042 H04a 109.5 . . ?
H04c C042 C01X 109.5 . 2 ?
H04c C042 H04a 109.5 . . ?
H04c C042 H04b 109.5 . . ?
C036 C044 F10 120.1(14) . . ?
C047 C044 F10 116.9(12) . . ?
C047 C044 C036 122.9(14) . . ?
C03F C045 F4 120.0(12) . . ?
C03S C045 F4 121.0(12) . . ?
C03S C045 C03F 119.0(13) . . ?
C03T C046 F8 121.2(13) . . ?
C047 C046 F8 123.4(12) . . ?
C047 C046 C03T 115.4(14) . . ?
C044 C047 F9 119.0(14) . . ?
C046 C047 F9 117.8(15) . . ?
C046 C047 C044 123.3(13) . . ?
C02X B1 C02O 100.6(10) . . ?
C036 B1 C02O 111.8(10) . . ?
C036 B1 C02X 115.1(11) . . ?
C03M B1 C02O 112.0(10) . . ?
C03M B1 C02X 114.3(11) . . ?
C03M B1 C036 103.5(11) . . ?
C02G B2 C02A 112.9(10) . . ?
C02N B2 C02A 113.4(10) . . ?
C02N B2 C02G 103.2(11) . . ?
C02W B2 C02A 102.9(11) . . ?
C02W B2 C02G 111.8(10) . . ?
C02W B2 C02N 113.0(11) . . ?
Cl6 C04B Cl5 116.8(13) . . ?
H04d C04B Cl5 108.1(8) . . ?
H04d C04B Cl6 108.1(8) . . ?
H04e C04B Cl5 108.1(8) . . ?
H04e C04B Cl6 108.1(8) . . ?
H04e C04B H04d 107.3 . . ?
Cl7 C101 Cl2 112.3(16) . . ?
H10a C101 Cl2 109.1(10) . . ?
H10a C101 Cl7 109.1(10) . . ?
H10b C101 Cl2 109.1(10) . . ?
H10b C101 Cl7 109.1(9) . . ?
H10b C101 H10a 107.9 . . ?
Cl4 C100 Cl3 118(2) . . ?
H10c C100 Cl3 107.8(12) . . ?
H10c C100 Cl4 107.8(12) . . ?
H10d C100 Cl3 107.8(12) . . ?
H10d C100 Cl4 107.8(12) . . ?
H10d C100 H10c 107.16448(5) . . ?

loop_
_geom_bond_atom_site_label_1
_geom_bond_atom_site_label_2
_geom_bond_distance
_geom_bond_site_symmetry_2
_geom_bond_publ_flag
Ni1 Ni1 2.686(3) 2 ?
Ni1 O1 1.833(8) . ?
Ni1 N3 1.882(8) . ?
Ni1 N1 1.867(9) . ?
Ni1 N4 1.930(9) 2 ?
Ni2 Ni2 2.668(3) 2 ?
Ni2 O10 1.838(7) . ?
Ni2 N3 1.911(8) . ?
Ni2 N2 1.866(9) . ?
Ni2 N4 1.873(9) . ?
Cl2 C101 1.65(3) . ?
Cl3 C100 1.68(3) . ?
Cl7 C101 1.81(3) . ?
Cl5 C04B 1.71(2) . ?
Cl6 C04B 1.69(2) . ?
Cl4 C100 1.75(3) . ?
F26 C03N 1.371(14) . ?
F20 C02I 1.340(13) . ?
F6 C03K 1.373(15) . ?
F22 C02L 1.354(14) . ?
F21 C02Z 1.359(13) . ?
F16 C02T 1.366(14) . ?
F19 C02P 1.368(14) . ?
F34 C02V 1.341(13) . ?
F1 C033 1.340(15) . ?
F30 C03A 1.380(14) . ?
F17 C040 1.332(14) . ?
O10 C01S 1.301(13) . ?
F27 C03R 1.313(15) . ?
F31 C02J 1.370(14) . ?
O9 C023 1.365(12) 2 ?
O9 C023 1.365(12) . ?
O8 C102 1.362(12) 2 ?
O8 C102 1.362(12) . ?
F25 C02Q 1.359(14) . ?
F36 C02M 1.327(15) . ?
F33 C03C 1.356(15) . ?
F2 C03L 1.342(14) . ?
F11 C03W 1.330(17) . ?
F35 C01R 1.374(14) . ?
F24 C02F 1.361(13) . ?
F15 C03E 1.361(15) . ?
F40 C03D 1.383(16) . ?
F10 C044 1.312(16) . ?
F23 C030 1.352(14) . ?
F12 C039 1.335(14) . ?
F39 C03I 1.333(15) . ?
O1 C01W 1.312(13) . ?
F5 C03F 1.345(14) . ?
F7 C03T 1.329(15) . ?
F28 C03V 1.326(14) . ?
F18 C03B 1.376(14) . ?
F32 C03Q 1.364(16) . ?
F29 C03Z 1.340(14) . ?
F8 C046 1.297(17) . ?
F3 C03S 1.344(15) . ?
F37 C02K 1.341(17) . ?
F14 C03P 1.337(16) . ?
F13 C03U 1.367(16) . ?
F9 C047 1.359(15) . ?
F38 C03Y 1.356(18) . ?
F4 C045 1.368(16) . ?
N3 H3 0.9300 . ?
N3 C027 1.468(13) . ?
N1 C024 1.302(14) . ?
N1 C02E 1.413(15) . ?
N2 C01Q 1.308(14) . ?
N2 C021 1.416(15) . ?
N4 H4 0.9300 . ?
N4 C01U 1.419(14) . ?
C102 C01V 1.407(16) . ?
C102 C01Z 1.397(16) . ?
C01P C01T 1.416(15) . ?
C01P C01W 1.416(16) . ?
C01P C024 1.427(16) . ?
C01Q H01Q 0.9500 . ?
C01Q C02B 1.424(16) . ?
C01R C02A 1.389(16) . ?
C01R C02V 1.377(17) . ?
C01S C01Y 1.387(16) . ?
C01S C02B 1.462(17) . ?
C01T H01T 0.9500 . ?
C01T C026 1.404(16) . ?
C01U C021 1.384(16) . ?
C01U C02R 1.388(16) . ?
C01V C02C 1.454(15) . ?
C01V C031 1.425(17) . ?
C01W C025 1.426(16) . ?
C01X C01Z 1.506(16) 2 ?
C01X C01Z 1.506(16) . ?
C01X C042 1.580(16) . ?
C01X C042 1.580(16) 2 ?
C01Y H01Y 0.9500 . ?
C01Y C022 1.363(15) . ?
C01Z C032 1.389(18) . ?
C020 H020 0.9500 . ?
C020 C02B 1.374(15) . ?
C020 C02C 1.439(17) . ?
C021 C029 1.384(16) . ?
C022 H022 0.9500 . ?
C022 C02C 1.407(17) . ?
C023 C02D 1.358(16) . ?
C023 C02U 1.420(17) . ?
C024 H024 0.9500 . ?
C025 H025 0.9500 . ?
C025 C028 1.357(15) . ?
C026 C028 1.463(16) . ?
C026 C02U 1.457(16) . ?
C027 C02E 1.371(16) . ?
C027 C02H 1.423(15) . ?
C028 H028 0.9500 . ?
C029 H029 0.9500 . ?
C029 C037 1.378(17) . ?
C02A C02J 1.396(19) . ?
C02A B2 1.65(2) . ?
C02D C038 1.388(18) . ?
C02D C03H 1.523(16) 2 ?
C02E C02S 1.388(17) . ?
C02F C02Q 1.378(18) . ?
C02F C030 1.375(18) . ?
C02G C02Q 1.323(17) . ?
C02G C02Z 1.367(18) . ?
C02G B2 1.687(19) . ?
C02H H02H 0.9500 . ?
C02H C034 1.386(17) . ?
C02I C02O 1.407(17) . ?
C02I C02P 1.401(17) . ?
C02J C03Q 1.329(19) . ?
C02K C02M 1.35(2) . ?
C02K C03Y 1.41(2) . ?
C02L C02Z 1.403(18) . ?
C02L C030 1.360(18) . ?
C02M C02N 1.41(2) . ?
C02N C03D 1.369(18) . ?
C02N B2 1.66(2) . ?
C02O C02T 1.367(17) . ?
C02O B1 1.699(17) . ?
C02P C03B 1.309(18) . ?
C02R H02R 0.9500 . ?
C02R C02Y 1.372(17) . ?
C02S H02S 0.9500 . ?
C02S C03J 1.353(17) . ?
C02T C040 1.450(17) . ?
C02U C03G 1.390(18) . ?
C02V C03C 1.37(2) . ?
C02W C03A 1.409(17) . ?
C02W C03N 1.383(18) . ?
C02W B2 1.67(2) . ?
C02X C03E 1.37(2) . ?
C02X C03W 1.388(18) . ?
C02X B1 1.62(2) . ?
C02Y H02Y 0.9500 . ?
C02Y C037 1.403(17) . ?
C031 H031 0.9500 . ?
C031 C035 1.370(17) . ?
C032 H032 0.9500 . ?
C032 C035 1.397(18) . ?
C033 C03L 1.361(19) . ?
C033 C03M 1.415(18) . ?
C034 H034 0.9500 . ?
C034 C03J 1.387(17) . ?
C035 H035 0.9500 . ?
C036 C03K 1.41(2) . ?
C036 C044 1.399(19) . ?
C036 B1 1.61(2) . ?
C037 H037 0.9500 . ?
C038 H038 0.9500 . ?
C038 C041 1.387(19) . ?
C039 C03U 1.38(2) . ?
C039 C03W 1.36(2) . ?
C03A C03Z 1.325(19) . ?
C03B C040 1.361(18) . ?
C03C C03Q 1.369(19) . ?
C03D C03I 1.38(2) . ?
C03E C03P 1.39(2) . ?
C03F C03M 1.378(19) . ?
C03F C045 1.387(19) . ?
C03G H03G 0.9500 . ?
C03G C041 1.381(17) . ?
C03H C03X 1.546(17) . ?
C03H C03X 1.546(17) 2 ?
C03I C03Y 1.34(2) . ?
C03J H03J 0.9500 . ?
C03K C03T 1.35(2) . ?
C03L C03S 1.330(18) . ?
C03M B1 1.62(2) . ?
C03N C03R 1.378(19) . ?
C03P C03U 1.39(2) . ?
C03R C03V 1.374(18) . ?
C03S C045 1.393(19) . ?
C03T C046 1.446(18) . ?
C03V C03Z 1.415(19) . ?
C03X H03a 0.9800 . ?
C03X H03b 0.9800 . ?
C03X H03c 0.9800 . ?
C041 H041 0.9500 . ?
C042 H04a 0.9800 . ?
C042 H04b 0.9800 . ?
C042 H04c 0.9800 . ?
C044 C047 1.39(2) . ?
C046 C047 1.38(2) . ?
C04B H04d 0.9900 . ?
C04B H04e 0.9900 . ?
C101 H10a 0.9900 . ?
C101 H10b 0.9900 . ?
C100 H10c 0.9900 . ?
C100 H10d 0.9900 . ?

loop_
_smtbx_masks_void_nr
_smtbx_masks_void_average_x
_smtbx_masks_void_average_y
_smtbx_masks_void_average_z
_smtbx_masks_void_volume
_smtbx_masks_void_count_electrons
_smtbx_masks_void_content
1 0.510 0.000 0.010 1035.0 278.4 ?
2 0.250 0.271 0.750 131.2 31.8 ?
3 0.750 0.729 0.250 131.2 31.5 ?
